data_7218127
loop_
_publ_author_name
'Kobayashi, Kiyoshi'
'Ikeda, Takuji'
'Hiyoshi, Norihito'
'Sakka, Yoshio'

_publ_section_title
;
 Discovery of a new crystalline phase: BiGeO2(OH)2(NO3)
;
_journal_issue 43
_journal_name_full CrystEngComm
_journal_page_first 10080
_journal_paper_doi 10.1039/C4CE01355G
_journal_volume 16
_journal_year 2014
_chemical_formula_analytical 'Bi Ge N O7'
_chemical_formula_moiety 'Bi Ge N O7'
_chemical_formula_structural 'Bi Ge N O7'
_chemical_formula_sum 'Bi Ge N O7'
_chemical_formula_weight 408.631
_chemical_name_common BiGeO2(OH)2(NO3)
_chemical_name_systematic 'bisnuth germanium oxyhydroxy nitrate'
_chemical_properties_physical Heat-sensitive
_space_group_IT_number 61
_symmetry_cell_setting orthorhombic
_symmetry_Int_Tables_number 61
_symmetry_space_group_name_Hall '-P 2ac 2ab'
_symmetry_space_group_name_H-M 'P b c a'
_atom_sites_solution_primary direct
_atom_sites_solution_secondary iterative
_cell_angle_alpha 90
_cell_angle_beta 90
_cell_angle_gamma 90
_cell_formula_units_Z 8
_cell_length_a 11.4551(1)
_cell_length_b 4.95346(5)
_cell_length_c 18.1676(2)
_cell_measurement_temperature 303
_cell_volume 1030.873(18)
_computing_cell_refinement 'RIETAN-FP (Izumi and Momma, 2007)'
_computing_molecular_graphics 'VESTA (Momma and Izumi, 2008)'
_computing_structure_refinement 'RIETAN-FP (Izumi and Momma, 2007)'
_diffrn_ambient_temperature 303
_diffrn_measurement_device_type 'Rigaku SmartLab'
_diffrn_radiation_monochromator No
_diffrn_source 'X-ray tube'
_diffrn_source_target Cu
_exptl_crystal_colour white
_exptl_crystal_density_diffrn 5.2647
_exptl_crystal_density_method 'not measured'
_exptl_crystal_description NA
_exptl_crystal_F_000 1432.00
_exptl_crystal_preparation 'precursor for synthesis of Bi4Ge3O12'
_exptl_crystal_recrystallization_method 'Re-crystallisation from solvent: water'
_pd_calc_method 'Rietveld Refinement'
_pd_char_colour white
_pd_char_particle_morphology thin_plate
_pd_meas_2theta_range_inc 0.0100
_pd_meas_2theta_range_max 150.0000
_pd_meas_2theta_range_min 5.0000
_pd_meas_number_of_points 14501
_pd_meas_scan_method step
_pd_proc_2theta_range_inc 0.0100
_pd_proc_2theta_range_max 150.0000
_pd_proc_2theta_range_min 5.0000
_pd_proc_ls_background_function 'composite background function'
_pd_proc_ls_pref_orient_corr no
_pd_proc_ls_profile_function 'split pseudo-Voigt function'
_pd_proc_ls_prof_R_factor 0.03465
_pd_proc_ls_prof_wR_expected 0.02347
_pd_proc_ls_prof_wR_factor 0.04654
_pd_spec_mounting 'packed powder pellet'
_pd_spec_mount_mode reflection
_pd_spec_shape flat_sheet
_refine_diff_density_max 0.0
_refine_diff_density_min 0.0
_refine_ls_extinction_method none
_refine_ls_goodness_of_fit_all 1.9828
_refine_ls_hydrogen_treatment undef
_refine_ls_matrix_type full
_refine_ls_number_constraints 29
_refine_ls_number_parameters 39
_refine_ls_number_restraints 0
_refine_ls_R_factor_all 0.00813
_refine_ls_R_Fsqd_factor 0.00768
_refine_ls_R_I_factor 0.01331
_refine_ls_shift/su_max 0.0
_refine_ls_weighting_details 1/<i>y</i>~i~
_refine_ls_weighting_scheme sigma
_cod_data_source_file c4ce01355g1.cif
_cod_data_source_block single_phase
_cod_depositor_comments
;
 Changing the _atom_site_type_symbol data item value for atom 'O3' from
 'Oh' to 'O' and marking it as having one attached hydrogen atom.

 Antanas Vaitkus,
 2017-01-22

 Adding full bibliography for 7218127.cif.
;
_cod_original_cell_volume 1030.87(2)
_cod_database_code 7218127
_publcif_datablock.id {4bae31b4-af1b-4180-b5e4-170c1e244509}

loop_
_symmetry_equiv_pos_site_id
_symmetry_equiv_pos_as_xyz
1 x,y,z
2 -x+1/2,-y,z+1/2
3 -x,y+1/2,-z+1/2
4 x+1/2,-y+1/2,-z
5 -x,-y,-z
6 x+1/2,y,-z+1/2
7 x,-y+1/2,z+1/2
8 -x+1/2,y+1/2,z

loop_
_atom_site_label
_atom_site_fract_x
_atom_site_fract_y
_atom_site_fract_z
_atom_site_occupancy
_atom_site_symmetry_multiplicity
_atom_site_Wyckoff_symbol
_atom_site_adp_type
_atom_site_U_iso_or_equiv
_atom_site_type_symbol
_atom_site_attached_hydrogens
Bi1 0.39764(5) 0.3729(1) 0.18784(3) 1 8 c Uiso 0.00934(7) Bi 0
Ge1 0.3163(1) 0.5719(4) 0.8266(1) 1 8 c Uiso 0.0103(5) Ge 0
O1 0.2002(7) 0.102(3) 0.2890(5) 1 8 c Uiso 0.04433 O 0
O2 0.4458(8) 0.421(3) 0.7823(5) 1 8 c Uiso 0.04433 O 0
O3 0.3184(8) 0.568(2) 0.9208(5) 1 8 c Uiso 0.04433 O 1
N1 0.896(2) 0.586(3) 0.9096(7) 1 8 c Uiso 0.04433 N 0
O5 0.9707(8) 0.735(2) -0.0758(6) 1 8 c Uiso 0.04433 O 0
O6 0.6404(8) -0.078(2) 0.9566(5) 1 8 c Uiso 0.04433 O 0
O7 0.1489(7) 0.400(2) 0.1524(5) 1 8 c Uiso 0.04433 O 0
O4 0.5576(8) 0.269(2) 0.1243(5) 1 8 c Uiso 0.04433 O 0

loop_
_atom_type_symbol
_atom_type_description
_atom_type_scat_dispersion_real
_atom_type_scat_dispersion_imag
_atom_type_scat_source
Bi Bi -4.0111 8.9310 'International Tables for Crystallography, Vol. C'
Ge Ge -1.0885 0.8855 'International Tables for Crystallography, Vol. C'
O O 0.0492 0.0322 'International Tables for Crystallography, Vol. C'
H H 0.0000 0.0000 'International Tables for Crystallography, Vol. C'
N N 0.0311 0.0180 'International Tables for Crystallography, Vol. C'

loop_
_diffrn_radiation_type
_diffrn_radiation_wavelength
_diffrn_radiation_wavelength_wt
'Cu K\a~1~' 1.540593 1.0

loop_
_geom_angle_atom_site_label_1
_geom_angle_atom_site_label_2
_geom_angle_atom_site_label_3
_geom_angle
_geom_angle_site_symmetry_1
_geom_angle_site_symmetry_3
O3 Ge1 O1 113.6(5) 1_555 7_555
O3 Ge1 O1 113.6(5) 1_555 2_565
O3 Ge1 O2 114.8(4) 1_555 1_555
O3 Ge1 O4 61.2(4) 1_555 5_666
O1 Ge1 O1 102.8(4) 7_555 2_565
O1 Ge1 O2 104.1(5) 7_555 1_555
O1 Ge1 O4 173.5(5) 7_555 5_666
O1 Ge1 O2 106.8(4) 2_565 1_555
O1 Ge1 O4 83.2(4) 2_565 5_666
O2 Ge1 O4 76.0(3) 1_555 5_666
Ge1 O1 Ge1 112.8(5) 7_554 2_564
Ge1 O3 O4 63.8(4) 1_555 5_666
O5 N1 O7 118(2) 1_556 5_666
O5 N1 O6 120(2) 1_556 8_655
O7 N1 O6 121(2) 5_666 8_655
O3 O4 Ge1 55.1(4) 5_666 5_666

loop_
_geom_bond_atom_site_label_1
_geom_bond_atom_site_label_2
_geom_bond_distance
_geom_bond_site_symmetry_2
Bi1 O2 2.134(9) 5_666
Bi1 O4 2.226(9) 1_555
Bi1 O2 2.32(1) 7_554
Bi1 O1 2.43(1) 8_555
Bi1 O7 2.48(1) 8_545
Bi1 O7 2.74(1) 8_555
Bi1 N1 2.88(1) 4_456
Bi1 O7 2.925(8) 1_555
Bi1 O5 2.93(1) 4_465
Bi1 O6 3.04(1) 5_656
Ge1 O3 1.712(9) 1_555
Ge1 O1 1.73(1) 7_555
Ge1 O1 1.76(1) 2_565
Ge1 O2 1.85(1) 1_555
Ge1 O4 1.873(9) 5_666
Ge1 Ge1 2.905(2) 8_555
Ge1 Ge1 2.905(2) 8_545
O1 Ge1 1.73(1) 7_554
O1 Ge1 1.76(1) 2_564
O1 O4 2.41(1) 6_455
O1 Bi1 2.43(1) 8_545
O1 O1 2.727(7) 8_555
O1 O1 2.727(7) 8_545
O1 O2 2.82(1) 7_554
O1 O3 2.88(1) 7_554
O1 O2 2.90(1) 2_564
O1 O3 2.91(1) 2_564
O1 O7 2.95(1) 1_555
O1 O2 3.09(1) 2_554
O2 Ge1 1.85(1) 1_555
O2 Bi1 2.134(9) 5_666
O2 O4 2.29(1) 5_666
O2 Bi1 2.32(1) 7_555
O2 O7 2.74(1) 2_565
O2 O1 2.82(1) 7_555
O2 O1 2.90(1) 2_565
O2 O5 2.90(2) 8_646
O2 O3 3.00(1) 1_555
O2 O2 3.01(1) 3_646
O2 O2 3.01(1) 3_656
O2 O7 3.06(2) 4_556
O2 O1 3.09(1) 2_555
O3 Ge1 1.712(9) 1_555
O3 O4 1.83(1) 5_666
O3 O1 2.88(1) 7_555
O3 O1 2.91(1) 2_565
O3 O5 2.93(1) 8_646
O3 O3 2.93(1) 8_555
O3 O3 2.93(1) 8_545
O3 O2 3.00(1) 1_555
N1 O5 1.17(2) 1_556
N1 O7 1.24(1) 5_666
N1 O6 1.25(2) 8_655
N1 O4 2.63(2) 4_556
N1 Bi1 2.88(1) 4_556
O5 N1 1.17(2) 1_554
O5 O7 2.07(1) 5_665
O5 O6 2.09(1) 8_654
O5 O4 2.79(1) 4_565
O5 O4 2.83(1) 4_555
O5 O2 2.90(2) 8_654
O5 O3 2.93(1) 8_654
O5 Bi1 2.93(1) 4_565
O5 O6 3.01(1) 4_556
O6 N1 1.25(2) 8_645
O6 O5 2.09(1) 8_646
O6 O7 2.17(1) 4_556
O6 O4 2.86(1) 5_656
O6 O5 3.01(1) 4_456
O6 Bi1 3.04(1) 5_656
O7 N1 1.24(1) 5_666
O7 O5 2.07(1) 5_665
O7 O6 2.17(1) 4_456
O7 Bi1 2.48(1) 8_555
O7 Bi1 2.74(1) 8_545
O7 O2 2.74(1) 2_564
O7 Bi1 2.925(8) 1_555
O7 O1 2.95(1) 1_555
O7 O4 3.03(1) 8_555
O7 O2 3.06(2) 4_456
O4 O3 1.83(1) 5_666
O4 Ge1 1.873(9) 5_666
O4 Bi1 2.226(9) 1_555
O4 O2 2.29(1) 5_666
O4 O1 2.41(1) 6_555
O4 N1 2.63(2) 4_456
O4 O5 2.79(1) 4_465
O4 O5 2.83(1) 4_455
O4 O6 2.86(1) 5_656
O4 O7 3.03(1) 8_545
